data_4107805
loop_
_publ_author_name
'Mieock Kim'
'Thomas J. Taylor'
'Fran\,cois P. Gabba\"i'

_publ_section_title
;
 Hg(II)...Pd(II) Metallophilic Interactions
;
_journal_name_full 'Journal of the American Chemical Society'
_journal_page_first 6332
_journal_page_last 6333
_journal_paper_doi 10.1021/ja801626c
_journal_volume 130
_journal_year 2008
_chemical_formula_sum 'C64 H44 F10 Hg N4 O8 Pd4'
_chemical_formula_weight 1813.22
_chemical_name_systematic
; 
 ? 
;
_space_group_IT_number 14
_symmetry_cell_setting monoclinic
_symmetry_space_group_name_Hall '-P 2yn'
_symmetry_space_group_name_H-M 'P 1 21/n 1'
_atom_sites_solution_hydrogens geom
_atom_sites_solution_primary direct
_atom_sites_solution_secondary difmap
_audit_creation_method SHELXL-97
_cell_angle_alpha 90.00
_cell_angle_beta 92.43(3)
_cell_angle_gamma 90.00
_cell_formula_units_Z 2
_cell_length_a 9.3662(19)
_cell_length_b 12.940(3)
_cell_length_c 24.519(5)
_cell_measurement_temperature 110(2)
_cell_volume 2969.0(11)
_computing_cell_refinement 'Bruker SMART'
_computing_data_collection 'Bruker SMART'
_computing_data_reduction 'Bruker SMART'
_computing_molecular_graphics 'Bruker SHELXTL'
_computing_publication_material 'Bruker SHELXTL'
_computing_structure_refinement 'SHELXL-97 (Sheldrick, 1997)'
_computing_structure_solution 'SHELXS-97 (Sheldrick, 1990)'
_diffrn_ambient_temperature 173(2)
_diffrn_measured_fraction_theta_full 0.970
_diffrn_measured_fraction_theta_max 0.970
_diffrn_measurement_device_type 'CCD area detector'
_diffrn_measurement_method 'phi and omega scans'
_diffrn_radiation_monochromator graphite
_diffrn_radiation_source 'fine-focus sealed tube'
_diffrn_radiation_type MoK\a
_diffrn_radiation_wavelength 0.71073
_diffrn_reflns_av_R_equivalents 0.0525
_diffrn_reflns_av_sigmaI/netI 0.0446
_diffrn_reflns_limit_h_max 10
_diffrn_reflns_limit_h_min -10
_diffrn_reflns_limit_k_max 14
_diffrn_reflns_limit_k_min -14
_diffrn_reflns_limit_l_max 27
_diffrn_reflns_limit_l_min -27
_diffrn_reflns_number 21111
_diffrn_reflns_theta_full 23.73
_diffrn_reflns_theta_max 23.73
_diffrn_reflns_theta_min 1.66
_exptl_absorpt_coefficient_mu 3.857
_exptl_absorpt_correction_T_max 0.7511
_exptl_absorpt_correction_T_min 0.1892
_exptl_absorpt_correction_type multi-scan
_exptl_absorpt_process_details SADABS
_exptl_crystal_colour yellow
_exptl_crystal_density_diffrn 2.028
_exptl_crystal_description block
_exptl_crystal_F_000 1748
_exptl_crystal_size_max 0.24
_exptl_crystal_size_mid 0.24
_exptl_crystal_size_min 0.06
_refine_diff_density_max 2.706
_refine_diff_density_min -1.968
_refine_diff_density_rms 0.209
_refine_ls_extinction_method none
_refine_ls_goodness_of_fit_ref 1.006
_refine_ls_hydrogen_treatment constr
_refine_ls_matrix_type full
_refine_ls_number_parameters 412
_refine_ls_number_reflns 4388
_refine_ls_number_restraints 12
_refine_ls_restrained_S_all 1.005
_refine_ls_R_factor_all 0.0578
_refine_ls_R_factor_gt 0.0433
_refine_ls_shift/su_max 0.000
_refine_ls_shift/su_mean 0.000
_refine_ls_structure_factor_coef Fsqd
_refine_ls_weighting_details 'calc w=1/[\s^2^(Fo^2^)+(0.0760P)^2^+23.0000P] where P=(Fo^2^+2Fc^2^)/3'
_refine_ls_weighting_scheme calc
_refine_ls_wR_factor_gt 0.1137
_refine_ls_wR_factor_ref 0.1243
_reflns_number_gt 3601
_reflns_number_total 4388
_reflns_threshold_expression >2sigma(I)
_cod_data_source_file ja801626c-file003.cif
_cod_data_source_block sadnoc
_cod_original_cell_volume 2969.0(10)
_cod_database_code 4107805

loop_
_symmetry_equiv_pos_as_xyz
'x, y, z'
'-x+1/2, y+1/2, -z+1/2'
'-x, -y, -z'
'x-1/2, -y-1/2, z-1/2'

loop_
_atom_site_label
_atom_site_type_symbol
_atom_site_fract_x
_atom_site_fract_y
_atom_site_fract_z
_atom_site_U_iso_or_equiv
_atom_site_adp_type
_atom_site_occupancy
_atom_site_symmetry_multiplicity
_atom_site_calc_flag
_atom_site_refinement_flags
Hg1 Hg 0.0000 0.0000 0.0000 0.02950(19) Uani 1 2 d S
Pd1 Pd 0.10875(6) 0.14829(5) 0.09233(2) 0.00883(18) Uani 1 1 d .
Pd2 Pd 0.16519(6) 0.27808(5) 0.18410(2) 0.00950(18) Uani 1 1 d .
O1 O 0.2082(6) 0.2651(5) 0.0502(2) 0.0192(13) Uani 1 1 d .
O2 O 0.2902(6) 0.3512(4) 0.1247(2) 0.0207(14) Uani 1 1 d .
O3 O -0.0811(6) 0.2356(5) 0.0924(2) 0.0209(14) Uani 1 1 d .
O4 O -0.0156(6) 0.3561(4) 0.1549(2) 0.0199(14) Uani 1 1 d .
C1 C 0.0397(10) -0.1460(7) 0.0317(4) 0.023(2) Uani 1 1 d .
C2 C 0.1702(9) -0.1946(7) 0.0267(4) 0.021(2) Uani 1 1 d .
C3 C 0.1977(9) -0.2943(7) 0.0452(4) 0.023(2) Uani 1 1 d .
C4 C 0.0873(10) -0.3479(7) 0.0683(4) 0.025(2) Uani 1 1 d .
C5 C -0.0452(10) -0.3018(7) 0.0724(4) 0.027(2) Uani 1 1 d .
C6 C -0.0648(9) -0.2027(8) 0.0558(4) 0.024(2) Uani 1 1 d .
C7 C 0.4026(8) 0.0716(7) 0.0672(3) 0.0142(11) Uani 1 1 d U
H7 H 0.4094 0.1289 0.0433 0.017 Uiso 1 1 calc R
C8 C 0.5179(9) 0.0034(7) 0.0740(4) 0.022(2) Uani 1 1 d .
H8 H 0.6023 0.0138 0.0546 0.026 Uiso 1 1 calc R
C9 C 0.5076(9) -0.0798(8) 0.1095(4) 0.024(2) Uani 1 1 d .
H9 H 0.5858 -0.1260 0.1147 0.029 Uiso 1 1 calc R
C10 C 0.3850(9) -0.0954(7) 0.1370(4) 0.022(2) Uani 1 1 d .
H10 H 0.3785 -0.1524 0.1612 0.026 Uiso 1 1 calc R
C11 C 0.2697(8) -0.0275(6) 0.1296(3) 0.0135(11) Uani 1 1 d U
C12 C 0.1297(8) -0.0383(6) 0.1534(3) 0.0130(18) Uani 1 1 d .
C13 C 0.0935(9) -0.1153(7) 0.1899(4) 0.020(2) Uani 1 1 d .
H13 H 0.1633 -0.1633 0.2032 0.024 Uiso 1 1 calc R
C14 C -0.0443(10) -0.1211(8) 0.2063(4) 0.034(2) Uani 1 1 d .
H14 H -0.0703 -0.1739 0.2309 0.040 Uiso 1 1 calc R
C15 C -0.1459(9) -0.0505(7) 0.1874(4) 0.026(2) Uani 1 1 d .
H15 H -0.2418 -0.0553 0.1983 0.031 Uiso 1 1 calc R
C16 C -0.1063(6) 0.0266(5) 0.1527(2) 0.021(2) Uani 1 1 d .
H16 H -0.1754 0.0758 0.1401 0.026 Uiso 1 1 d R
C17 C 0.2795(6) 0.0567(5) 0.0949(2) 0.0135(10) Uani 1 1 d RU
C19 C 0.4580(9) 0.1861(8) 0.1959(4) 0.023(2) Uani 1 1 d .
H19 H 0.4816 0.2293 0.1663 0.027 Uiso 1 1 calc R
C20 C 0.5598(8) 0.1199(7) 0.2182(4) 0.020(2) Uani 1 1 d .
H20 H 0.6528 0.1183 0.2042 0.024 Uiso 1 1 calc R
C21 C 0.5268(10) 0.0561(7) 0.2608(4) 0.026(2) Uani 1 1 d .
H21 H 0.5971 0.0112 0.2768 0.031 Uiso 1 1 calc R
C22 C 0.3883(9) 0.0579(7) 0.2804(4) 0.021(2) Uani 1 1 d .
H22 H 0.3624 0.0124 0.3088 0.025 Uiso 1 1 calc R
C23 C 0.2906(8) 0.1266(7) 0.2579(3) 0.0171(19) Uani 1 1 d .
C24 C 0.1424(8) 0.1422(7) 0.2754(4) 0.0169(19) Uani 1 1 d .
C25 C 0.0851(9) 0.0925(7) 0.3195(4) 0.024(2) Uani 1 1 d .
H25 H 0.1395 0.0422 0.3395 0.029 Uiso 1 1 calc R
C26 C -0.0513(9) 0.1166(8) 0.3343(4) 0.030(2) Uani 1 1 d .
H26 H -0.0912 0.0833 0.3647 0.036 Uiso 1 1 calc R
C27 C -0.1296(9) 0.1895(8) 0.3046(4) 0.023(2) Uani 1 1 d .
H27 H -0.2234 0.2066 0.3149 0.028 Uiso 1 1 calc R
C28 C -0.0741(9) 0.2373(7) 0.2607(4) 0.019(2) Uani 1 1 d .
H28 H -0.1300 0.2863 0.2403 0.023 Uiso 1 1 calc R
C29 C 0.0658(8) 0.2146(6) 0.2453(3) 0.0138(18) Uani 1 1 d .
C30 C 0.2810(9) 0.3351(7) 0.0738(4) 0.018(2) Uani 1 1 d .
C31 C 0.3656(10) 0.4033(7) 0.0379(4) 0.027(2) Uani 1 1 d .
H31A H 0.4035 0.4620 0.0592 0.040 Uiso 1 1 calc R
H31B H 0.3038 0.4286 0.0076 0.040 Uiso 1 1 calc R
H31C H 0.4450 0.3638 0.0235 0.040 Uiso 1 1 calc R
C32 C -0.1009(9) 0.3189(7) 0.1186(4) 0.020(2) Uani 1 1 d .
C33 C -0.2360(10) 0.3772(8) 0.1060(4) 0.032(2) Uani 1 1 d .
H33A H -0.2760 0.4011 0.1400 0.048 Uiso 1 1 calc R
H33B H -0.3051 0.3318 0.0867 0.048 Uiso 1 1 calc R
H33C H -0.2157 0.4368 0.0829 0.048 Uiso 1 1 calc R
F2 F 0.2780(5) -0.1448(4) 0.0031(2) 0.0319(13) Uani 1 1 d .
F3 F 0.3247(5) -0.3387(4) 0.0396(2) 0.0374(15) Uani 1 1 d .
F4 F 0.1093(6) -0.4469(4) 0.0841(2) 0.0387(15) Uani 1 1 d .
F5 F -0.1497(6) -0.3570(5) 0.0955(3) 0.0434(16) Uani 1 1 d .
F6 F -0.1945(6) -0.1606(4) 0.0612(2) 0.0361(14) Uani 1 1 d .
N1 N 0.0323(7) 0.0332(6) 0.1358(3) 0.0205(17) Uani 1 1 d .
N2 N 0.3234(7) 0.1911(6) 0.2156(3) 0.0190(17) Uani 1 1 d .

loop_
_atom_site_aniso_label
_atom_site_aniso_U_11
_atom_site_aniso_U_22
_atom_site_aniso_U_33
_atom_site_aniso_U_23
_atom_site_aniso_U_13
_atom_site_aniso_U_12
Hg1 0.0411(3) 0.0182(3) 0.0284(3) -0.0029(2) -0.0084(2) 0.0034(2)
Pd1 0.0080(3) 0.0070(3) 0.0116(3) -0.0008(3) 0.0010(2) 0.0013(2)
Pd2 0.0078(3) 0.0096(3) 0.0112(3) -0.0006(3) 0.0002(2) 0.0008(2)
O1 0.022(3) 0.015(3) 0.020(3) -0.002(3) 0.004(3) 0.000(3)
O2 0.021(3) 0.015(3) 0.025(4) 0.004(3) 0.001(3) -0.002(3)
O3 0.019(3) 0.016(3) 0.027(3) -0.002(3) -0.002(3) 0.004(3)
O4 0.025(3) 0.014(3) 0.021(3) -0.002(3) -0.002(3) 0.004(3)
C1 0.036(5) 0.017(5) 0.016(5) 0.001(4) -0.009(4) 0.000(4)
C2 0.014(4) 0.023(5) 0.025(5) -0.008(4) 0.004(4) -0.006(4)
C3 0.020(5) 0.022(5) 0.028(5) -0.007(4) 0.002(4) 0.010(4)
C4 0.031(5) 0.024(5) 0.020(5) 0.009(4) 0.007(4) 0.002(4)
C5 0.030(5) 0.014(5) 0.039(6) -0.008(5) 0.027(4) -0.008(4)
C6 0.018(4) 0.036(6) 0.017(5) -0.004(5) 0.001(4) 0.006(4)
C7 0.013(2) 0.017(3) 0.013(2) -0.003(2) 0.000(2) -0.005(2)
C8 0.012(4) 0.031(6) 0.022(5) -0.008(5) 0.005(4) 0.000(4)
C9 0.012(4) 0.031(5) 0.030(5) 0.003(5) 0.002(4) 0.006(4)
C10 0.027(5) 0.018(5) 0.020(5) 0.003(4) -0.008(4) 0.005(4)
C11 0.012(2) 0.016(3) 0.012(2) -0.003(2) 0.000(2) -0.004(2)
C12 0.013(4) 0.008(4) 0.018(5) -0.004(4) -0.006(3) 0.001(3)
C13 0.013(4) 0.017(5) 0.030(5) 0.009(4) 0.001(4) -0.005(4)
C14 0.030(5) 0.036(6) 0.035(6) 0.011(5) 0.007(4) -0.001(5)
C15 0.015(4) 0.029(6) 0.034(6) 0.007(5) 0.011(4) -0.002(4)
C16 0.008(4) 0.031(5) 0.026(5) -0.007(5) 0.006(4) 0.003(4)
C17 0.012(2) 0.016(3) 0.012(2) -0.003(2) 0.0002(19) -0.005(2)
C19 0.019(5) 0.030(5) 0.019(5) -0.005(4) 0.004(4) -0.007(4)
C20 0.008(4) 0.028(5) 0.025(5) 0.000(5) 0.000(4) 0.009(4)
C21 0.028(5) 0.020(5) 0.029(5) -0.007(5) -0.005(4) 0.010(4)
C22 0.018(4) 0.026(5) 0.019(5) 0.003(4) 0.001(4) 0.004(4)
C23 0.015(4) 0.016(5) 0.020(5) -0.007(4) -0.004(4) -0.005(4)
C24 0.011(4) 0.014(5) 0.026(5) -0.008(4) 0.005(4) -0.002(3)
C25 0.018(4) 0.023(5) 0.031(5) 0.005(5) 0.002(4) 0.001(4)
C26 0.018(4) 0.040(6) 0.032(6) 0.007(5) 0.009(4) -0.013(4)
C27 0.011(4) 0.031(5) 0.029(5) 0.003(5) 0.006(4) -0.002(4)
C28 0.021(4) 0.014(5) 0.022(5) -0.006(4) -0.005(4) 0.001(4)
C29 0.008(4) 0.016(4) 0.018(4) -0.007(4) 0.003(3) -0.002(3)
C30 0.016(4) 0.015(5) 0.023(5) 0.005(4) 0.002(4) 0.007(4)
C31 0.030(5) 0.021(5) 0.031(5) 0.005(5) 0.012(4) -0.006(4)
C32 0.019(4) 0.019(5) 0.021(5) 0.005(4) 0.004(4) 0.007(4)
C33 0.028(5) 0.029(6) 0.038(6) 0.001(5) -0.001(4) 0.019(4)
F2 0.029(3) 0.031(3) 0.036(3) 0.007(3) 0.000(2) -0.012(2)
F3 0.023(3) 0.037(4) 0.052(4) 0.006(3) 0.006(3) 0.013(3)
F4 0.050(4) 0.021(3) 0.046(4) 0.013(3) 0.012(3) 0.009(3)
F5 0.038(3) 0.044(4) 0.050(4) -0.001(3) 0.023(3) -0.009(3)
F6 0.032(3) 0.041(4) 0.036(3) -0.011(3) 0.008(3) 0.017(3)
N1 0.021(4) 0.017(4) 0.025(4) -0.006(3) 0.006(3) -0.004(3)
N2 0.019(4) 0.020(4) 0.018(4) -0.006(3) 0.003(3) -0.002(3)

loop_
_atom_type_symbol
_atom_type_description
_atom_type_scat_dispersion_real
_atom_type_scat_dispersion_imag
_atom_type_scat_source
C C 0.0033 0.0016 'International Tables Vol C Tables 4.2.6.8 and 6.1.1.4'
H H 0.0000 0.0000 'International Tables Vol C Tables 4.2.6.8 and 6.1.1.4'
N N 0.0061 0.0033 'International Tables Vol C Tables 4.2.6.8 and 6.1.1.4'
O O 0.0106 0.0060 'International Tables Vol C Tables 4.2.6.8 and 6.1.1.4'
F F 0.0171 0.0103 'International Tables Vol C Tables 4.2.6.8 and 6.1.1.4'
Pd Pd -0.9988 1.0072 'International Tables Vol C Tables 4.2.6.8 and 6.1.1.4'
Hg Hg -2.3894 9.2266 'International Tables Vol C Tables 4.2.6.8 and 6.1.1.4'

loop_
_geom_angle_atom_site_label_1
_geom_angle_atom_site_label_2
_geom_angle_atom_site_label_3
_geom_angle
_geom_angle_site_symmetry_1
_geom_angle_site_symmetry_3
C1 Hg1 C1 180.0(5) . 3
C1 Hg1 Pd1 76.0(2) . 3
C1 Hg1 Pd1 104.0(2) 3 3
C1 Hg1 Pd1 104.0(2) . .
C1 Hg1 Pd1 76.0(2) 3 .
Pd1 Hg1 Pd1 180.00(2) 3 .
N1 Pd1 C17 81.0(3) . .
N1 Pd1 O1 174.4(3) . .
C17 Pd1 O1 94.2(2) . .
N1 Pd1 O3 94.5(3) . .
C17 Pd1 O3 175.5(2) . .
O1 Pd1 O3 90.4(2) . .
N1 Pd1 Pd2 94.4(2) . .
C17 Pd1 Pd2 101.85(17) . .
O1 Pd1 Pd2 83.78(16) . .
O3 Pd1 Pd2 79.12(16) . .
N1 Pd1 Hg1 79.3(2) . .
C17 Pd1 Hg1 83.86(17) . .
O1 Pd1 Hg1 103.12(16) . .
O3 Pd1 Hg1 94.64(16) . .
Pd2 Pd1 Hg1 170.82(2) . .
C29 Pd2 N2 80.6(3) . .
C29 Pd2 O4 93.5(3) . .
N2 Pd2 O4 173.3(3) . .
C29 Pd2 O2 173.7(3) . .
N2 Pd2 O2 95.5(3) . .
O4 Pd2 O2 90.7(2) . .
C29 Pd2 Pd1 106.1(2) . .
N2 Pd2 Pd1 94.8(2) . .
O4 Pd2 Pd1 83.81(16) . .
O2 Pd2 Pd1 79.06(16) . .
C30 O1 Pd1 122.6(6) . .
C30 O2 Pd2 125.8(5) . .
C32 O3 Pd1 126.6(5) . .
C32 O4 Pd2 122.7(5) . .
C6 C1 C2 116.3(8) . .
C6 C1 Hg1 121.8(7) . .
C2 C1 Hg1 121.7(7) . .
F2 C2 C1 120.1(8) . .
F2 C2 C3 116.9(8) . .
C1 C2 C3 123.0(8) . .
F3 C3 C4 120.8(8) . .
F3 C3 C2 121.4(8) . .
C4 C3 C2 117.8(8) . .
F4 C4 C5 121.0(8) . .
F4 C4 C3 118.9(8) . .
C5 C4 C3 120.1(8) . .
F5 C5 C6 122.1(8) . .
F5 C5 C4 118.0(8) . .
C6 C5 C4 119.8(8) . .
F6 C6 C5 117.8(8) . .
F6 C6 C1 119.3(9) . .
C5 C6 C1 122.8(8) . .
C17 C7 C8 120.8(8) . .
C17 C7 H7 119.6 . .
C8 C7 H7 119.6 . .
C9 C8 C7 119.3(8) . .
C9 C8 H8 120.3 . .
C7 C8 H8 120.3 . .
C10 C9 C8 120.2(8) . .
C10 C9 H9 119.9 . .
C8 C9 H9 119.9 . .
C9 C10 C11 120.1(8) . .
C9 C10 H10 119.9 . .
C11 C10 H10 119.9 . .
C17 C11 C10 120.2(7) . .
C17 C11 C12 113.7(7) . .
C10 C11 C12 126.0(8) . .
N1 C12 C13 120.9(7) . .
N1 C12 C11 114.2(7) . .
C13 C12 C11 124.9(7) . .
C14 C13 C12 119.1(8) . .
C14 C13 H13 120.4 . .
C12 C13 H13 120.4 . .
C13 C14 C15 120.5(9) . .
C13 C14 H14 119.8 . .
C15 C14 H14 119.8 . .
C16 C15 C14 119.2(8) . .
C16 C15 H15 120.4 . .
C14 C15 H15 120.4 . .
C15 C16 N1 120.8(6) . .
C15 C16 H16 119.4 . .
N1 C16 H16 119.8 . .
C7 C17 C11 119.4(7) . .
C7 C17 Pd1 126.2(5) . .
C11 C17 Pd1 114.4(5) . .
N2 C19 C20 121.4(9) . .
N2 C19 H19 119.3 . .
C20 C19 H19 119.3 . .
C21 C20 C19 120.0(8) . .
C21 C20 H20 120.0 . .
C19 C20 H20 120.0 . .
C20 C21 C22 119.4(8) . .
C20 C21 H21 120.3 . .
C22 C21 H21 120.3 . .
C23 C22 C21 118.9(9) . .
C23 C22 H22 120.6 . .
C21 C22 H22 120.6 . .
C22 C23 N2 121.9(8) . .
C22 C23 C24 125.9(8) . .
N2 C23 C24 112.1(7) . .
C29 C24 C25 121.6(7) . .
C29 C24 C23 114.2(8) . .
C25 C24 C23 124.1(8) . .
C26 C25 C24 119.6(9) . .
C26 C25 H25 120.2 . .
C24 C25 H25 120.2 . .
C25 C26 C27 119.5(9) . .
C25 C26 H26 120.3 . .
C27 C26 H26 120.3 . .
C28 C27 C26 120.9(8) . .
C28 C27 H27 119.5 . .
C26 C27 H27 119.5 . .
C27 C28 C29 120.5(8) . .
C27 C28 H28 119.8 . .
C29 C28 H28 119.8 . .
C24 C29 C28 117.8(8) . .
C24 C29 Pd2 116.0(6) . .
C28 C29 Pd2 126.1(6) . .
O1 C30 O2 125.9(8) . .
O1 C30 C31 116.3(8) . .
O2 C30 C31 117.8(8) . .
C30 C31 H31A 109.5 . .
C30 C31 H31B 109.5 . .
H31A C31 H31B 109.5 . .
C30 C31 H31C 109.5 . .
H31A C31 H31C 109.5 . .
H31B C31 H31C 109.5 . .
O4 C32 O3 125.2(8) . .
O4 C32 C33 117.2(8) . .
O3 C32 C33 117.6(8) . .
C32 C33 H33A 109.5 . .
C32 C33 H33B 109.5 . .
H33A C33 H33B 109.5 . .
C32 C33 H33C 109.5 . .
H33A C33 H33C 109.5 . .
H33B C33 H33C 109.5 . .
C12 N1 C16 119.4(7) . .
C12 N1 Pd1 115.5(5) . .
C16 N1 Pd1 124.9(5) . .
C19 N2 C23 118.4(8) . .
C19 N2 Pd2 124.8(6) . .
C23 N2 Pd2 116.7(5) . .

loop_
_geom_bond_atom_site_label_1
_geom_bond_atom_site_label_2
_geom_bond_distance
_geom_bond_site_symmetry_2
Hg1 C1 2.071(9) .
Hg1 C1 2.071(9) 3
Hg1 Pd1 3.1065(8) 3
Hg1 Pd1 3.1065(8) .
Pd1 N1 1.983(7) .
Pd1 C17 1.990(6) .
Pd1 O1 2.074(6) .
Pd1 O3 2.107(6) .
Pd1 Pd2 2.8393(9) .
Pd2 C29 1.977(8) .
Pd2 N2 1.991(7) .
Pd2 O4 2.073(6) .
Pd2 O2 2.129(6) .
O1 C30 1.261(10) .
O2 C30 1.264(11) .
O3 C32 1.272(11) .
O4 C32 1.265(11) .
C1 C6 1.377(13) .
C1 C2 1.384(13) .
C2 F2 1.348(10) .
C2 C3 1.389(13) .
C3 F3 1.332(10) .
C3 C4 1.387(13) .
C4 F4 1.352(10) .
C4 C5 1.383(13) .
C5 F5 1.355(10) .
C5 C6 1.356(13) .
C6 F6 1.343(10) .
C7 C17 1.376(10) .
C7 C8 1.399(12) .
C7 H7 0.9500 .
C8 C9 1.390(13) .
C8 H8 0.9500 .
C9 C10 1.371(13) .
C9 H9 0.9500 .
C10 C11 1.398(12) .
C10 H10 0.9500 .
C11 C17 1.388(11) .
C11 C12 1.465(11) .
C12 N1 1.357(11) .
C12 C13 1.391(12) .
C13 C14 1.370(13) .
C13 H13 0.9500 .
C14 C15 1.385(13) .
C14 H14 0.9500 .
C15 C16 1.372(11) .
C15 H15 0.9500 .
C16 N1 1.382(9) .
C16 H16 0.9500 .
C19 N2 1.370(11) .
C19 C20 1.378(12) .
C19 H19 0.9500 .
C20 C21 1.377(13) .
C20 H20 0.9500 .
C21 C22 1.402(13) .
C21 H21 0.9500 .
C22 C23 1.375(12) .
C22 H22 0.9500 .
C23 N2 1.376(12) .
C23 C24 1.484(11) .
C24 C29 1.377(12) .
C24 C25 1.385(13) .
C25 C26 1.378(13) .
C25 H25 0.9500 .
C26 C27 1.384(13) .
C26 H26 0.9500 .
C27 C28 1.363(13) .
C27 H27 0.9500 .
C28 C29 1.409(11) .
C28 H28 0.9500 .
C30 C31 1.497(12) .
C31 H31A 0.9800 .
C31 H31B 0.9800 .
C31 H31C 0.9800 .
C32 C33 1.494(12) .
C33 H33A 0.9800 .
C33 H33B 0.9800 .
C33 H33C 0.9800 .
